data_7248620
loop_
_publ_author_name
'Knorr, Michael'
'Viau, Lydie'
'Knauer, Lena'
'Strohmann, Carsten'
'Rousselin, Yoann'
'Kubicki, Marek M.'

_publ_section_title
;
 Polymeric CuX coordination compounds assembled from acetylenic thioether
 ligands RSCH2C&#xE002;CCH2R (R = C6H11, t-Bu): effect of the RS-group,
 halide and stoichiometry on the network architecture and the luminescence
 properties
;
_journal_issue 22
_journal_name_full CrystEngComm
_journal_page_first 2953
_journal_page_last 2975
_journal_paper_doi 10.1039/D4CE00173G
_journal_volume 26
_journal_year 2024
_chemical_formula_moiety 'C16 H26 Cu I S2'
_chemical_formula_sum 'C16 H26 Cu I S2'
_chemical_formula_weight 472.93
_space_group_crystal_system monoclinic
_space_group_IT_number 15
_space_group_name_Hall '-C 2yc'
_space_group_name_H-M_alt 'C 1 2/c 1'
_atom_sites_solution_hydrogens geom
_atom_sites_solution_primary direct
_audit_creation_date 2024-04-03
_audit_creation_method
;FinalCif V136 by Daniel Kratzert, Freiburg 2024, 
https://dkratzert.de/finalcif.html
;
_audit_update_record
;
2024-04-09 deposited with the CCDC.	2024-05-09 downloaded from the CCDC.
;
_cell_angle_alpha 90
_cell_angle_beta 96.804(2)
_cell_angle_gamma 90
_cell_formula_units_Z 16
_cell_length_a 31.853(2)
_cell_length_b 10.1612(6)
_cell_length_c 22.9100(14)
_cell_measurement_reflns_used 9117
_cell_measurement_temperature 140.0(1)
_cell_measurement_theta_max 41.15
_cell_measurement_theta_min 2.33
_cell_volume 7362.9(8)
_computing_cell_refinement 'SAINT V8.38A (Bruker AXS Inc., 2016)'
_computing_data_reduction 'SAINT V8.38A (Bruker AXS Inc., 2016)'
_computing_molecular_graphics 'Olex2 1.5 (Dolomanov et al., 2009)'
_computing_publication_material 'Olex2 1.5 (Dolomanov et al., 2009)'
_computing_structure_refinement 'SHELXL 2019/3 (Sheldrick, 2015)'
_computing_structure_solution 'XT (Sheldrick, 2015)'
_diffrn_ambient_environment N~2~
_diffrn_ambient_temperature 140.0(1)
_diffrn_detector_area_resol_mean 10.4167
_diffrn_detector_type 'CPAD PHOTON II area detector'
_diffrn_measured_fraction_theta_full 0.997
_diffrn_measured_fraction_theta_max 0.997
_diffrn_measurement_device 'four-circle diffractometer'
_diffrn_measurement_device_type 'Bruker D8 VENTURE area detector'
_diffrn_measurement_method '\f and \w scans'
_diffrn_measurement_specimen_support 'MiTeGen micromount'
_diffrn_radiation_monochromator graphite
_diffrn_radiation_probe x-ray
_diffrn_radiation_type 'Mo K\a~1~'
_diffrn_radiation_wavelength 0.71073
_diffrn_radiation_xray_symbol K-L~3~
_diffrn_reflns_av_R_equivalents 0.0248
_diffrn_reflns_av_unetI/netI 0.0117
_diffrn_reflns_Laue_measured_fraction_full 0.997
_diffrn_reflns_Laue_measured_fraction_max 0.997
_diffrn_reflns_limit_h_max 41
_diffrn_reflns_limit_h_min -41
_diffrn_reflns_limit_k_max 13
_diffrn_reflns_limit_k_min -13
_diffrn_reflns_limit_l_max 29
_diffrn_reflns_limit_l_min -29
_diffrn_reflns_number 85404
_diffrn_reflns_point_group_measured_fraction_full 0.997
_diffrn_reflns_point_group_measured_fraction_max 0.997
_diffrn_reflns_theta_full 25.242
_diffrn_reflns_theta_max 27.497
_diffrn_reflns_theta_min 2.714
_diffrn_source 'X-ray tube'
_diffrn_source_target Mo
_exptl_absorpt_coefficient_mu 3.080
_exptl_absorpt_correction_T_max 0.5704
_exptl_absorpt_correction_T_min 0.4249
_exptl_absorpt_correction_type multi-scan
_exptl_absorpt_process_details
'SADABS-2016/2 (Bruker,2016/2) was used for absorption correction. wR2(int) was 0.0851 before and 0.0542 after correction. The Ratio of minimum to maximum transmission is 0.7449. The \l/2 correction factor is Not present.'
_exptl_crystal_colour 'clear light yellow'
_exptl_crystal_colour_lustre clear
_exptl_crystal_colour_modifier light
_exptl_crystal_colour_primary yellow
_exptl_crystal_density_diffrn 1.707
_exptl_crystal_description block
_exptl_crystal_F_000 3776
_exptl_crystal_size_max 0.481
_exptl_crystal_size_mid 0.279
_exptl_crystal_size_min 0.247
_refine_diff_density_max 0.641
_refine_diff_density_min -0.468
_refine_diff_density_rms 0.066
_refine_ls_extinction_method none
_refine_ls_goodness_of_fit_ref 1.147
_refine_ls_hydrogen_treatment constr
_refine_ls_matrix_type full
_refine_ls_number_parameters 362
_refine_ls_number_reflns 8436
_refine_ls_number_restraints 0
_refine_ls_restrained_S_all 1.147
_refine_ls_R_factor_all 0.0165
_refine_ls_R_factor_gt 0.0162
_refine_ls_shift/su_max 0.010
_refine_ls_shift/su_mean 0.000
_refine_ls_structure_factor_coef Fsqd
_refine_ls_weighting_details 'w=1/[\s^2^(Fo^2^)+(0.0142P)^2^+10.1904P] where P=(Fo^2^+2Fc^2^)/3'
_refine_ls_weighting_scheme calc
_refine_ls_wR_factor_gt 0.0390
_refine_ls_wR_factor_ref 0.0391
_reflns_Friedel_coverage 0.000
_reflns_number_gt 8303
_reflns_number_total 8436
_reflns_threshold_expression 'I > 2\s(I)'
_cod_data_source_file d4ce00173g2.cif
_cod_data_source_block CP2D1_140K
_cod_depositor_comments 'Adding full bibliography for 7248612--7248631.cif.'
_cod_original_cell_volume 7363.0(8)
_cod_database_code 7248620
_olex2_refinement_description
;
1. Fixed Uiso
 At 1.2 times of:
  All C(H) groups, All C(H,H) groups
2.a Ternary CH refined with riding coordinates:
 C1(H1), C11(H11), C17(H17), C27(H27)
2.b Secondary CH2 refined with riding coordinates:
 C2(H2A,H2B), C3(H3A,H3B), C4(H4A,H4B), C5(H5A,H5B), C6(H6A,H6B), C7(H7A,H7B),
 C10(H10A,H10B), C12(H12A,H12B), C13(H13A,H13B), C14(H14A,H14B), C15(H15A,H15B),
  C16(H16A,H16B), C18(H18A,H18B), C19(H19A,H19B), C20(H20A,H20B), C21(H21A,
 H21B), C22(H22A,H22B), C23(H23A,H23B), C26(H26A,H26B), C28(H28A,H28B),
 C29(H29A,H29B), C30(H30A,H30B), C31(H31A,H31B), C32(H32A,H32B)
;
_olex2_submission_special_instructions 'No special instructions were received'
_shelx_shelxl_version_number 2019/3
_shelx_space_group_comment
;
The symmetry employed for this shelxl refinement is uniquely defined
by the following loop, which should always be used as a source of
symmetry information in preference to the above space-group names.
They are only intended as comments.
;
_shelx_estimated_absorpt_t_min 0.319
_shelx_estimated_absorpt_t_max 0.517
_diffrn_measurement_ambient_temperature_device_make 'Oxford Cryostream 800'

loop_
_space_group_symop_operation_xyz
'x, y, z'
'-x, y, -z+1/2'
'x+1/2, y+1/2, z'
'-x+1/2, y+1/2, -z+1/2'
'-x, -y, -z'
'x, -y, z-1/2'
'-x+1/2, -y+1/2, -z'
'x+1/2, -y+1/2, z-1/2'

loop_
_atom_site_label
_atom_site_type_symbol
_atom_site_fract_x
_atom_site_fract_y
_atom_site_fract_z
_atom_site_U_iso_or_equiv
_atom_site_adp_type
_atom_site_occupancy
_atom_site_site_symmetry_order
_atom_site_calc_flag
_atom_site_refinement_flags_posn
_atom_site_refinement_flags_adp
_atom_site_refinement_flags_occupancy
_atom_site_disorder_assembly
_atom_site_disorder_group
I1 I 0.69021(2) 0.84703(2) 0.46225(2) 0.02003(3) Uani 1 1 d . . . . .
Cu1 Cu 0.73556(2) 0.63000(2) 0.47155(2) 0.01913(4) Uani 1 1 d . . . . .
S1 S 0.74445(2) -0.10662(4) 0.62311(2) 0.01651(7) Uani 1 1 d . . . . .
S2 S 0.70189(2) 0.44510(4) 0.50292(2) 0.01734(7) Uani 1 1 d . . . . .
C1 C 0.78473(5) -0.01419(16) 0.67055(7) 0.0216(3) Uani 1 1 d . . . . .
H1 H 0.788506 0.073802 0.652331 0.026 Uiso 1 1 calc R U . . .
C2 C 0.82640(5) -0.08941(18) 0.67364(7) 0.0250(3) Uani 1 1 d . . . . .
H2A H 0.832299 -0.110684 0.633237 0.030 Uiso 1 1 calc R U . . .
H2B H 0.849544 -0.032319 0.691777 0.030 Uiso 1 1 calc R U . . .
C3 C 0.82595(6) -0.21618(17) 0.70892(8) 0.0265(3) Uani 1 1 d . . . . .
H3A H 0.805693 -0.278775 0.687855 0.032 Uiso 1 1 calc R U . . .
H3B H 0.854381 -0.256888 0.712482 0.032 Uiso 1 1 calc R U . . .
C4 C 0.81349(6) -0.19066(19) 0.76992(8) 0.0289(4) Uani 1 1 d . . . . .
H4A H 0.835390 -0.135795 0.792521 0.035 Uiso 1 1 calc R U . . .
H4B H 0.811879 -0.275351 0.790900 0.035 Uiso 1 1 calc R U . . .
C5 C 0.77094(6) -0.1209(2) 0.76653(7) 0.0305(4) Uani 1 1 d . . . . .
H5A H 0.748554 -0.179335 0.747332 0.037 Uiso 1 1 calc R U . . .
H5B H 0.764258 -0.101524 0.806762 0.037 Uiso 1 1 calc R U . . .
C6 C 0.77161(6) 0.00659(19) 0.73196(8) 0.0300(4) Uani 1 1 d . . . . .
H6A H 0.791559 0.068757 0.753916 0.036 Uiso 1 1 calc R U . . .
H6B H 0.743118 0.046834 0.728299 0.036 Uiso 1 1 calc R U . . .
C7 C 0.70120(5) 0.01204(16) 0.61514(7) 0.0199(3) Uani 1 1 d . . . . .
H7A H 0.677738 -0.023656 0.587451 0.024 Uiso 1 1 calc R U . . .
H7B H 0.690597 0.024076 0.653700 0.024 Uiso 1 1 calc R U . . .
C8 C 0.71371(5) 0.13957(16) 0.59375(7) 0.0203(3) Uani 1 1 d . . . . .
C9 C 0.72645(5) 0.24142(16) 0.57685(7) 0.0202(3) Uani 1 1 d . . . . .
C10 C 0.74176(5) 0.36464(15) 0.55425(7) 0.0194(3) Uani 1 1 d . . . . .
H10A H 0.767047 0.346486 0.534253 0.023 Uiso 1 1 calc R U . . .
H10B H 0.750313 0.424729 0.587562 0.023 Uiso 1 1 calc R U . . .
C11 C 0.66337(5) 0.49054(15) 0.55273(6) 0.0178(3) Uani 1 1 d . . . . .
H11 H 0.657077 0.411021 0.575901 0.021 Uiso 1 1 calc R U . . .
C12 C 0.68001(5) 0.59885(16) 0.59548(7) 0.0211(3) Uani 1 1 d . . . . .
H12A H 0.689917 0.673823 0.573148 0.025 Uiso 1 1 calc R U . . .
H12B H 0.704433 0.565018 0.621978 0.025 Uiso 1 1 calc R U . . .
C13 C 0.64589(6) 0.64657(18) 0.63219(8) 0.0271(4) Uani 1 1 d . . . . .
H13A H 0.638534 0.574683 0.658319 0.032 Uiso 1 1 calc R U . . .
H13B H 0.656965 0.721255 0.657166 0.032 Uiso 1 1 calc R U . . .
C14 C 0.60640(6) 0.68992(19) 0.59291(9) 0.0326(4) Uani 1 1 d . . . . .
H14A H 0.584416 0.717064 0.617588 0.039 Uiso 1 1 calc R U . . .
H14B H 0.613203 0.766693 0.569138 0.039 Uiso 1 1 calc R U . . .
C15 C 0.58953(6) 0.5785(2) 0.55229(8) 0.0311(4) Uani 1 1 d . . . . .
H15A H 0.564303 0.609331 0.526503 0.037 Uiso 1 1 calc R U . . .
H15B H 0.580848 0.504154 0.576056 0.037 Uiso 1 1 calc R U . . .
C16 C 0.62310(5) 0.53151(18) 0.51443(7) 0.0245(3) Uani 1 1 d . . . . .
H16A H 0.611957 0.455900 0.490100 0.029 Uiso 1 1 calc R U . . .
H16B H 0.629630 0.603201 0.487664 0.029 Uiso 1 1 calc R U . . .
I2 I 0.56317(2) 0.54768(2) 0.22313(2) 0.02119(3) Uani 1 1 d . . . . .
Cu2 Cu 0.500000 0.40200(3) 0.250000 0.02366(6) Uani 1 2 d S T P . .
Cu3 Cu 0.500000 0.69555(3) 0.250000 0.02381(6) Uani 1 2 d S T P . .
S3 S 0.52077(2) 0.26641(4) 0.33033(2) 0.02533(8) Uani 1 1 d . . . . .
S4 S 0.52583(2) 0.82956(4) 0.32990(2) 0.02665(9) Uani 1 1 d . . . . .
C17 C 0.57806(5) 0.25403(16) 0.33212(7) 0.0206(3) Uani 1 1 d . . . . .
H17 H 0.589873 0.344452 0.328523 0.025 Uiso 1 1 calc R U . . .
C18 C 0.58653(6) 0.17382(18) 0.27842(7) 0.0276(4) Uani 1 1 d . . . . .
H18A H 0.573440 0.217930 0.242235 0.033 Uiso 1 1 calc R U . . .
H18B H 0.573674 0.085442 0.280286 0.033 Uiso 1 1 calc R U . . .
C19 C 0.63415(6) 0.1602(2) 0.27636(8) 0.0346(4) Uani 1 1 d . . . . .
H19A H 0.639258 0.104028 0.242601 0.042 Uiso 1 1 calc R U . . .
H19B H 0.646423 0.248019 0.270465 0.042 Uiso 1 1 calc R U . . .
C20 C 0.65587(6) 0.0999(2) 0.33280(9) 0.0379(5) Uani 1 1 d . . . . .
H20A H 0.645853 0.008421 0.336543 0.045 Uiso 1 1 calc R U . . .
H20B H 0.686779 0.097221 0.331143 0.045 Uiso 1 1 calc R U . . .
C21 C 0.64666(6) 0.1792(2) 0.38612(8) 0.0306(4) Uani 1 1 d . . . . .
H21A H 0.659183 0.268044 0.384312 0.037 Uiso 1 1 calc R U . . .
H21B H 0.659924 0.135567 0.422336 0.037 Uiso 1 1 calc R U . . .
C22 C 0.59917(5) 0.19158(18) 0.38860(7) 0.0243(3) Uani 1 1 d . . . . .
H22A H 0.586905 0.103386 0.393689 0.029 Uiso 1 1 calc R U . . .
H22B H 0.593931 0.246511 0.422686 0.029 Uiso 1 1 calc R U . . .
C23 C 0.51514(6) 0.3694(2) 0.39416(8) 0.0317(4) Uani 1 1 d . . . . .
H23A H 0.484689 0.382644 0.397207 0.038 Uiso 1 1 calc R U . . .
H23B H 0.527574 0.322860 0.430076 0.038 Uiso 1 1 calc R U . . .
C24 C 0.53542(6) 0.4972(2) 0.39149(7) 0.0289(4) Uani 1 1 d . . . . .
C25 C 0.55141(6) 0.6008(2) 0.38496(8) 0.0296(4) Uani 1 1 d . . . . .
C26 C 0.56676(6) 0.7309(2) 0.37244(9) 0.0338(4) Uani 1 1 d . . . . .
H26A H 0.591402 0.722540 0.350122 0.041 Uiso 1 1 calc R U . . .
H26B H 0.576247 0.776459 0.409883 0.041 Uiso 1 1 calc R U . . .
C27 C 0.48233(5) 0.82124(17) 0.37482(7) 0.0239(3) Uani 1 1 d . . . . .
H27 H 0.471341 0.728968 0.373502 0.029 Uiso 1 1 calc R U . . .
C28 C 0.49408(7) 0.8593(2) 0.43884(8) 0.0331(4) Uani 1 1 d . . . . .
H28A H 0.505151 0.950430 0.441384 0.040 Uiso 1 1 calc R U . . .
H28B H 0.516390 0.799743 0.457359 0.040 Uiso 1 1 calc R U . . .
C29 C 0.45478(7) 0.8493(2) 0.47099(8) 0.0357(4) Uani 1 1 d . . . . .
H29A H 0.444733 0.757058 0.469915 0.043 Uiso 1 1 calc R U . . .
H29B H 0.462214 0.874552 0.512674 0.043 Uiso 1 1 calc R U . . .
C30 C 0.41969(9) 0.9379(3) 0.44320(11) 0.0553(7) Uani 1 1 d . . . . .
H30A H 0.428712 1.030956 0.447592 0.066 Uiso 1 1 calc R U . . .
H30B H 0.394269 0.926233 0.463696 0.066 Uiso 1 1 calc R U . . .
C31 C 0.40884(8) 0.9059(3) 0.37847(10) 0.0573(7) Uani 1 1 d . . . . .
H31A H 0.387585 0.969687 0.360605 0.069 Uiso 1 1 calc R U . . .
H31B H 0.396153 0.816959 0.374465 0.069 Uiso 1 1 calc R U . . .
C32 C 0.44763(6) 0.9107(2) 0.34552(8) 0.0364(4) Uani 1 1 d . . . . .
H32A H 0.458255 1.002207 0.344995 0.044 Uiso 1 1 calc R U . . .
H32B H 0.439764 0.882304 0.304336 0.044 Uiso 1 1 calc R U . . .

loop_
_atom_site_aniso_label
_atom_site_aniso_U_11
_atom_site_aniso_U_22
_atom_site_aniso_U_33
_atom_site_aniso_U_23
_atom_site_aniso_U_13
_atom_site_aniso_U_12
I1 0.02064(5) 0.01822(5) 0.02030(5) 0.00233(4) -0.00141(4) 0.00298(4)
Cu1 0.02047(9) 0.01982(9) 0.01724(9) 0.00247(7) 0.00285(7) 0.00357(7)
S1 0.01782(17) 0.01676(16) 0.01470(16) 0.00079(13) 0.00094(13) -0.00114(13)
S2 0.01887(17) 0.01804(17) 0.01513(16) 0.00027(13) 0.00213(13) 0.00191(13)
C1 0.0236(8) 0.0179(7) 0.0218(7) 0.0024(6) -0.0043(6) -0.0052(6)
C2 0.0188(7) 0.0348(9) 0.0209(7) 0.0044(7) -0.0001(6) -0.0050(7)
C3 0.0237(8) 0.0261(8) 0.0283(8) 0.0017(7) -0.0025(6) 0.0025(7)
C4 0.0315(9) 0.0314(9) 0.0224(8) 0.0087(7) -0.0026(7) -0.0046(7)
C5 0.0313(9) 0.0446(11) 0.0160(7) -0.0007(7) 0.0042(7) -0.0023(8)
C6 0.0331(9) 0.0297(9) 0.0253(8) -0.0102(7) -0.0045(7) 0.0047(7)
C7 0.0176(7) 0.0221(8) 0.0206(7) 0.0002(6) 0.0047(6) 0.0009(6)
C8 0.0202(7) 0.0229(8) 0.0181(7) -0.0001(6) 0.0035(6) 0.0047(6)
C9 0.0207(7) 0.0213(8) 0.0189(7) -0.0002(6) 0.0032(6) 0.0057(6)
C10 0.0198(7) 0.0188(7) 0.0193(7) 0.0018(6) 0.0012(6) 0.0033(6)
C11 0.0170(7) 0.0192(7) 0.0177(7) 0.0010(6) 0.0039(5) 0.0012(6)
C12 0.0222(8) 0.0236(8) 0.0178(7) -0.0017(6) 0.0033(6) -0.0002(6)
C13 0.0320(9) 0.0280(9) 0.0231(8) -0.0035(7) 0.0107(7) 0.0001(7)
C14 0.0303(9) 0.0324(10) 0.0374(10) 0.0007(8) 0.0135(8) 0.0096(8)
C15 0.0192(8) 0.0412(10) 0.0335(9) 0.0024(8) 0.0057(7) 0.0046(7)
C16 0.0178(7) 0.0322(9) 0.0229(8) -0.0007(7) 0.0001(6) 0.0020(6)
I2 0.01421(5) 0.02803(6) 0.02124(5) -0.00030(4) 0.00174(4) 0.00047(4)
Cu2 0.01657(13) 0.03051(15) 0.02286(13) 0.000 -0.00207(10) 0.000
Cu3 0.01874(13) 0.03247(16) 0.02060(13) 0.000 0.00387(10) 0.000
S3 0.01810(18) 0.0286(2) 0.0288(2) 0.00510(16) 0.00069(15) 0.00124(15)
S4 0.0236(2) 0.0293(2) 0.0273(2) -0.00360(16) 0.00426(16) -0.00371(16)
C17 0.0176(7) 0.0216(7) 0.0220(7) 0.0024(6) 0.0004(6) 0.0025(6)
C18 0.0296(9) 0.0298(9) 0.0225(8) 0.0000(7) 0.0000(7) 0.0050(7)
C19 0.0333(10) 0.0444(11) 0.0275(9) 0.0040(8) 0.0090(7) 0.0106(8)
C20 0.0296(10) 0.0486(12) 0.0359(10) 0.0076(9) 0.0060(8) 0.0176(9)
C21 0.0224(8) 0.0380(10) 0.0301(9) 0.0069(8) -0.0023(7) 0.0054(7)
C22 0.0236(8) 0.0275(8) 0.0211(7) 0.0047(6) 0.0003(6) 0.0042(7)
C23 0.0296(9) 0.0416(10) 0.0251(8) 0.0081(7) 0.0077(7) 0.0126(8)
C24 0.0241(8) 0.0438(11) 0.0177(7) -0.0020(7) -0.0019(6) 0.0145(8)
C25 0.0220(8) 0.0434(11) 0.0217(8) -0.0061(7) -0.0041(6) 0.0104(8)
C26 0.0203(8) 0.0438(11) 0.0357(10) -0.0104(8) -0.0040(7) 0.0000(8)
C27 0.0239(8) 0.0260(8) 0.0219(8) -0.0005(6) 0.0031(6) 0.0026(6)
C28 0.0393(10) 0.0331(10) 0.0264(9) -0.0059(7) 0.0021(8) 0.0009(8)
C29 0.0515(12) 0.0335(10) 0.0238(8) -0.0009(7) 0.0108(8) 0.0061(9)
C30 0.0618(16) 0.0661(16) 0.0425(12) 0.0095(11) 0.0250(11) 0.0326(13)
C31 0.0380(12) 0.093(2) 0.0430(12) 0.0147(13) 0.0133(10) 0.0323(13)
C32 0.0370(10) 0.0454(11) 0.0276(9) 0.0091(8) 0.0073(8) 0.0173(9)

loop_
_atom_type_symbol
_atom_type_description
_atom_type_scat_dispersion_real
_atom_type_scat_dispersion_imag
_atom_type_scat_source
C C 0.0033 0.0016 'International Tables Vol C Tables 4.2.6.8 and 6.1.1.4'
H H 0.0000 0.0000 'International Tables Vol C Tables 4.2.6.8 and 6.1.1.4'
Cu Cu 0.3201 1.2651 'International Tables Vol C Tables 4.2.6.8 and 6.1.1.4'
I I -0.4742 1.8119 'International Tables Vol C Tables 4.2.6.8 and 6.1.1.4'
S S 0.1246 0.1234 'International Tables Vol C Tables 4.2.6.8 and 6.1.1.4'

loop_
_geom_angle_atom_site_label_1
_geom_angle_atom_site_label_2
_geom_angle_atom_site_label_3
_geom_angle
_geom_angle_site_symmetry_1
_geom_angle_site_symmetry_3
_geom_angle_publ_flag
Cu1 I1 Cu1 65.516(8) . 7_666 ?
I1 Cu1 I1 114.485(8) . 7_666 ?
I1 Cu1 Cu1 56.692(7) 7_666 7_666 ?
I1 Cu1 Cu1 57.793(8) . 7_666 ?
S1 Cu1 I1 102.520(12) 7_656 . ?
S1 Cu1 I1 102.447(12) 7_656 7_666 ?
S1 Cu1 Cu1 113.544(14) 7_656 7_666 ?
S2 Cu1 I1 107.843(12) . 7_666 ?
S2 Cu1 I1 115.759(13) . . ?
S2 Cu1 Cu1 133.155(14) . 7_666 ?
S2 Cu1 S1 113.007(15) . 7_656 ?
C1 S1 Cu1 110.60(6) . 7_656 ?
C7 S1 Cu1 105.03(5) . 7_656 ?
C7 S1 C1 100.81(8) . . ?
C10 S2 Cu1 104.56(5) . . ?
C10 S2 C11 100.27(7) . . ?
C11 S2 Cu1 110.94(5) . . ?
S1 C1 H1 108.7 . . ?
C2 C1 S1 108.29(11) . . ?
C2 C1 H1 108.7 . . ?
C2 C1 C6 110.94(13) . . ?
C6 C1 S1 111.53(12) . . ?
C6 C1 H1 108.7 . . ?
C1 C2 H2A 109.1 . . ?
C1 C2 H2B 109.1 . . ?
H2A C2 H2B 107.8 . . ?
C3 C2 C1 112.70(14) . . ?
C3 C2 H2A 109.1 . . ?
C3 C2 H2B 109.1 . . ?
C2 C3 H3A 109.4 . . ?
C2 C3 H3B 109.4 . . ?
H3A C3 H3B 108.0 . . ?
C4 C3 C2 111.33(15) . . ?
C4 C3 H3A 109.4 . . ?
C4 C3 H3B 109.4 . . ?
C3 C4 H4A 109.4 . . ?
C3 C4 H4B 109.4 . . ?
C3 C4 C5 111.13(14) . . ?
H4A C4 H4B 108.0 . . ?
C5 C4 H4A 109.4 . . ?
C5 C4 H4B 109.4 . . ?
C4 C5 H5A 109.5 . . ?
C4 C5 H5B 109.5 . . ?
H5A C5 H5B 108.1 . . ?
C6 C5 C4 110.84(15) . . ?
C6 C5 H5A 109.5 . . ?
C6 C5 H5B 109.5 . . ?
C1 C6 H6A 109.1 . . ?
C1 C6 H6B 109.1 . . ?
C5 C6 C1 112.59(14) . . ?
C5 C6 H6A 109.1 . . ?
C5 C6 H6B 109.1 . . ?
H6A C6 H6B 107.8 . . ?
S1 C7 H7A 109.0 . . ?
S1 C7 H7B 109.0 . . ?
H7A C7 H7B 107.8 . . ?
C8 C7 S1 112.84(11) . . ?
C8 C7 H7A 109.0 . . ?
C8 C7 H7B 109.0 . . ?
C9 C8 C7 175.99(17) . . ?
C8 C9 C10 178.20(17) . . ?
S2 C10 H10A 109.2 . . ?
S2 C10 H10B 109.2 . . ?
C9 C10 S2 112.18(11) . . ?
C9 C10 H10A 109.2 . . ?
C9 C10 H10B 109.2 . . ?
H10A C10 H10B 107.9 . . ?
S2 C11 H11 108.6 . . ?
C12 C11 S2 111.99(11) . . ?
C12 C11 H11 108.6 . . ?
C16 C11 S2 106.89(10) . . ?
C16 C11 H11 108.6 . . ?
C16 C11 C12 112.16(13) . . ?
C11 C12 H12A 109.3 . . ?
C11 C12 H12B 109.3 . . ?
C11 C12 C13 111.48(13) . . ?
H12A C12 H12B 108.0 . . ?
C13 C12 H12A 109.3 . . ?
C13 C12 H12B 109.3 . . ?
C12 C13 H13A 109.4 . . ?
C12 C13 H13B 109.4 . . ?
H13A C13 H13B 108.0 . . ?
C14 C13 C12 110.97(14) . . ?
C14 C13 H13A 109.4 . . ?
C14 C13 H13B 109.4 . . ?
C13 C14 H14A 109.5 . . ?
C13 C14 H14B 109.5 . . ?
H14A C14 H14B 108.1 . . ?
C15 C14 C13 110.70(15) . . ?
C15 C14 H14A 109.5 . . ?
C15 C14 H14B 109.5 . . ?
C14 C15 H15A 109.4 . . ?
C14 C15 H15B 109.4 . . ?
C14 C15 C16 111.02(15) . . ?
H15A C15 H15B 108.0 . . ?
C16 C15 H15A 109.4 . . ?
C16 C15 H15B 109.4 . . ?
C11 C16 C15 110.85(14) . . ?
C11 C16 H16A 109.5 . . ?
C11 C16 H16B 109.5 . . ?
C15 C16 H16A 109.5 . . ?
C15 C16 H16B 109.5 . . ?
H16A C16 H16B 108.1 . . ?
Cu2 I2 Cu3 68.927(9) . . ?
I2 Cu2 I2 111.472(13) . 2_655 ?
I2 Cu2 Cu3 55.736(7) . . ?
I2 Cu2 Cu3 55.736(6) 2_655 . ?
S3 Cu2 I2 111.352(11) . . ?
S3 Cu2 I2 107.540(11) 2_655 . ?
S3 Cu2 I2 107.542(11) . 2_655 ?
S3 Cu2 I2 111.354(11) 2_655 2_655 ?
S3 Cu2 Cu3 126.229(13) . . ?
S3 Cu2 Cu3 126.229(13) 2_655 . ?
S3 Cu2 S3 107.54(3) 2_655 . ?
I2 Cu3 I2 110.674(13) . 2_655 ?
I2 Cu3 Cu2 55.338(7) 2_655 . ?
I2 Cu3 Cu2 55.337(6) . . ?
S4 Cu3 I2 107.759(11) . . ?
S4 Cu3 I2 110.730(11) . 2_655 ?
S4 Cu3 I2 110.728(11) 2_655 . ?
S4 Cu3 I2 107.760(12) 2_655 2_655 ?
S4 Cu3 Cu2 125.403(13) . . ?
S4 Cu3 Cu2 125.402(13) 2_655 . ?
S4 Cu3 S4 109.20(3) . 2_655 ?
C17 S3 Cu2 104.36(5) . . ?
C23 S3 Cu2 104.37(6) . . ?
C23 S3 C17 102.39(8) . . ?
C26 S4 Cu3 105.00(6) . . ?
C27 S4 Cu3 101.16(6) . . ?
C27 S4 C26 102.41(9) . . ?
S3 C17 H17 108.7 . . ?
C18 C17 S3 106.89(11) . . ?
C18 C17 H17 108.7 . . ?
C22 C17 S3 112.78(11) . . ?
C22 C17 H17 108.7 . . ?
C22 C17 C18 111.08(14) . . ?
C17 C18 H18A 109.6 . . ?
C17 C18 H18B 109.6 . . ?
C17 C18 C19 110.12(15) . . ?
H18A C18 H18B 108.2 . . ?
C19 C18 H18A 109.6 . . ?
C19 C18 H18B 109.6 . . ?
C18 C19 H19A 109.4 . . ?
C18 C19 H19B 109.4 . . ?
H19A C19 H19B 108.0 . . ?
C20 C19 C18 111.30(15) . . ?
C20 C19 H19A 109.4 . . ?
C20 C19 H19B 109.4 . . ?
C19 C20 H20A 109.4 . . ?
C19 C20 H20B 109.4 . . ?
H20A C20 H20B 108.0 . . ?
C21 C20 C19 110.98(16) . . ?
C21 C20 H20A 109.4 . . ?
C21 C20 H20B 109.4 . . ?
C20 C21 H21A 109.4 . . ?
C20 C21 H21B 109.4 . . ?
C20 C21 C22 111.11(16) . . ?
H21A C21 H21B 108.0 . . ?
C22 C21 H21A 109.4 . . ?
C22 C21 H21B 109.4 . . ?
C17 C22 C21 110.03(14) . . ?
C17 C22 H22A 109.7 . . ?
C17 C22 H22B 109.7 . . ?
C21 C22 H22A 109.7 . . ?
C21 C22 H22B 109.7 . . ?
H22A C22 H22B 108.2 . . ?
S3 C23 H23A 109.0 . . ?
S3 C23 H23B 109.0 . . ?
H23A C23 H23B 107.8 . . ?
C24 C23 S3 113.08(13) . . ?
C24 C23 H23A 109.0 . . ?
C24 C23 H23B 109.0 . . ?
C25 C24 C23 175.20(18) . . ?
C24 C25 C26 173.56(19) . . ?
S4 C26 H26A 109.3 . . ?
S4 C26 H26B 109.3 . . ?
C25 C26 S4 111.65(12) . . ?
C25 C26 H26A 109.3 . . ?
C25 C26 H26B 109.3 . . ?
H26A C26 H26B 108.0 . . ?
S4 C27 H27 108.2 . . ?
C28 C27 S4 114.59(13) . . ?
C28 C27 H27 108.2 . . ?
C28 C27 C32 110.86(15) . . ?
C32 C27 S4 106.48(12) . . ?
C32 C27 H27 108.2 . . ?
C27 C28 H28A 109.9 . . ?
C27 C28 H28B 109.9 . . ?
C27 C28 C29 109.02(16) . . ?
H28A C28 H28B 108.3 . . ?
C29 C28 H28A 109.9 . . ?
C29 C28 H28B 109.9 . . ?
C28 C29 H29A 109.4 . . ?
C28 C29 H29B 109.4 . . ?
H29A C29 H29B 108.0 . . ?
C30 C29 C28 111.31(17) . . ?
C30 C29 H29A 109.4 . . ?
C30 C29 H29B 109.4 . . ?
C29 C30 H30A 109.5 . . ?
C29 C30 H30B 109.5 . . ?
C29 C30 C31 110.77(19) . . ?
H30A C30 H30B 108.1 . . ?
C31 C30 H30A 109.5 . . ?
C31 C30 H30B 109.5 . . ?
C30 C31 H31A 109.2 . . ?
C30 C31 H31B 109.2 . . ?
C30 C31 C32 111.9(2) . . ?
H31A C31 H31B 107.9 . . ?
C32 C31 H31A 109.2 . . ?
C32 C31 H31B 109.2 . . ?
C27 C32 H32A 109.5 . . ?
C27 C32 H32B 109.5 . . ?
C31 C32 C27 110.55(16) . . ?
C31 C32 H32A 109.5 . . ?
C31 C32 H32B 109.5 . . ?
H32A C32 H32B 108.1 . . ?

loop_
_geom_bond_atom_site_label_1
_geom_bond_atom_site_label_2
_geom_bond_distance
_geom_bond_site_symmetry_2
_geom_bond_publ_flag
I1 Cu1 2.6310(3) . ?
I1 Cu1 2.6637(3) 7_666 ?
Cu1 Cu1 2.8651(4) 7_666 ?
Cu1 S1 2.3435(4) 7_656 ?
Cu1 S2 2.3191(4) . ?
S1 C1 1.8382(16) . ?
S1 C7 1.8236(16) . ?
S2 C10 1.8194(16) . ?
S2 C11 1.8312(15) . ?
C1 H1 1.0000 . ?
C1 C2 1.526(2) . ?
C1 C6 1.529(2) . ?
C2 H2A 0.9900 . ?
C2 H2B 0.9900 . ?
C2 C3 1.522(2) . ?
C3 H3A 0.9900 . ?
C3 H3B 0.9900 . ?
C3 C4 1.520(2) . ?
C4 H4A 0.9900 . ?
C4 H4B 0.9900 . ?
C4 C5 1.523(3) . ?
C5 H5A 0.9900 . ?
C5 H5B 0.9900 . ?
C5 C6 1.520(3) . ?
C6 H6A 0.9900 . ?
C6 H6B 0.9900 . ?
C7 H7A 0.9900 . ?
C7 H7B 0.9900 . ?
C7 C8 1.458(2) . ?
C8 C9 1.193(2) . ?
C9 C10 1.461(2) . ?
C10 H10A 0.9900 . ?
C10 H10B 0.9900 . ?
C11 H11 1.0000 . ?
C11 C12 1.526(2) . ?
C11 C16 1.524(2) . ?
C12 H12A 0.9900 . ?
C12 H12B 0.9900 . ?
C12 C13 1.530(2) . ?
C13 H13A 0.9900 . ?
C13 H13B 0.9900 . ?
C13 C14 1.522(3) . ?
C14 H14A 0.9900 . ?
C14 H14B 0.9900 . ?
C14 C15 1.522(3) . ?
C15 H15A 0.9900 . ?
C15 H15B 0.9900 . ?
C15 C16 1.531(2) . ?
C16 H16A 0.9900 . ?
C16 H16B 0.9900 . ?
I2 Cu2 2.6292(2) . ?
I2 Cu3 2.6418(2) . ?
Cu2 Cu3 2.9828(5) . ?
Cu2 S3 2.3312(5) 2_655 ?
Cu2 S3 2.3312(5) . ?
Cu3 S4 2.3505(5) 2_655 ?
Cu3 S4 2.3505(5) . ?
S3 C17 1.8247(16) . ?
S3 C23 1.824(2) . ?
S4 C26 1.831(2) . ?
S4 C27 1.8232(17) . ?
C17 H17 1.0000 . ?
C17 C18 1.526(2) . ?
C17 C22 1.524(2) . ?
C18 H18A 0.9900 . ?
C18 H18B 0.9900 . ?
C18 C19 1.529(3) . ?
C19 H19A 0.9900 . ?
C19 H19B 0.9900 . ?
C19 C20 1.521(3) . ?
C20 H20A 0.9900 . ?
C20 H20B 0.9900 . ?
C20 C21 1.521(3) . ?
C21 H21A 0.9900 . ?
C21 H21B 0.9900 . ?
C21 C22 1.526(2) . ?
C22 H22A 0.9900 . ?
C22 H22B 0.9900 . ?
C23 H23A 0.9900 . ?
C23 H23B 0.9900 . ?
C23 C24 1.455(3) . ?
C24 C25 1.187(3) . ?
C25 C26 1.450(3) . ?
C26 H26A 0.9900 . ?
C26 H26B 0.9900 . ?
C27 H27 1.0000 . ?
C27 C28 1.520(2) . ?
C27 C32 1.524(2) . ?
C28 H28A 0.9900 . ?
C28 H28B 0.9900 . ?
C28 C29 1.529(3) . ?
C29 H29A 0.9900 . ?
C29 H29B 0.9900 . ?
C29 C30 1.516(3) . ?
C30 H30A 0.9900 . ?
C30 H30B 0.9900 . ?
C30 C31 1.517(4) . ?
C31 H31A 0.9900 . ?
C31 H31B 0.9900 . ?
C31 C32 1.523(3) . ?
C32 H32A 0.9900 . ?
C32 H32B 0.9900 . ?

loop_
_geom_torsion_atom_site_label_1
_geom_torsion_atom_site_label_2
_geom_torsion_atom_site_label_3
_geom_torsion_atom_site_label_4
_geom_torsion
_geom_torsion_site_symmetry_1
_geom_torsion_site_symmetry_2
_geom_torsion_site_symmetry_3
_geom_torsion_site_symmetry_4
_geom_torsion_publ_flag
Cu1 S1 C1 C2 -59.69(11) 7_656 . . . ?
Cu1 S1 C1 C6 177.95(10) 7_656 . . . ?
Cu1 S1 C7 C8 -60.62(12) 7_656 . . . ?
Cu1 S2 C10 C9 -177.51(10) . . . . ?
Cu1 S2 C11 C12 -40.60(12) . . . . ?
Cu1 S2 C11 C16 82.61(11) . . . . ?
S1 C1 C2 C3 -70.71(15) . . . . ?
S1 C1 C6 C5 68.11(17) . . . . ?
S2 C11 C12 C13 173.69(11) . . . . ?
S2 C11 C16 C15 -176.99(12) . . . . ?
C1 S1 C7 C8 54.35(13) . . . . ?
C1 C2 C3 C4 -54.11(19) . . . . ?
C2 C1 C6 C5 -52.71(19) . . . . ?
C2 C3 C4 C5 55.8(2) . . . . ?
C3 C4 C5 C6 -56.3(2) . . . . ?
C4 C5 C6 C1 55.2(2) . . . . ?
C6 C1 C2 C3 52.00(19) . . . . ?
C7 S1 C1 C2 -170.41(11) . . . . ?
C7 S1 C1 C6 67.24(13) . . . . ?
C10 S2 C11 C12 69.45(12) . . . . ?
C10 S2 C11 C16 -167.34(11) . . . . ?
C11 S2 C10 C9 67.50(12) . . . . ?
C11 C12 C13 C14 -54.75(19) . . . . ?
C12 C11 C16 C15 -53.88(19) . . . . ?
C12 C13 C14 C15 57.0(2) . . . . ?
C13 C14 C15 C16 -57.8(2) . . . . ?
C14 C15 C16 C11 55.9(2) . . . . ?
C16 C11 C12 C13 53.50(18) . . . . ?
Cu2 S3 C17 C18 -69.01(11) . . . . ?
Cu2 S3 C17 C22 168.63(11) . . . . ?
Cu2 S3 C23 C24 -50.07(14) . . . . ?
Cu3 S4 C26 C25 -51.02(14) . . . . ?
Cu3 S4 C27 C28 160.65(12) . . . . ?
Cu3 S4 C27 C32 -76.41(13) . . . . ?
S3 C17 C18 C19 179.38(12) . . . . ?
S3 C17 C22 C21 177.71(12) . . . . ?
S4 C27 C28 C29 179.43(13) . . . . ?
S4 C27 C32 C31 177.53(18) . . . . ?
C17 S3 C23 C24 58.50(14) . . . . ?
C17 C18 C19 C20 56.0(2) . . . . ?
C18 C17 C22 C21 57.73(19) . . . . ?
C18 C19 C20 C21 -55.8(2) . . . . ?
C19 C20 C21 C22 56.3(2) . . . . ?
C20 C21 C22 C17 -57.0(2) . . . . ?
C22 C17 C18 C19 -57.20(19) . . . . ?
C23 S3 C17 C18 -177.59(12) . . . . ?
C23 S3 C17 C22 60.05(14) . . . . ?
C26 S4 C27 C28 52.38(15) . . . . ?
C26 S4 C27 C32 175.32(14) . . . . ?
C27 S4 C26 C25 54.29(15) . . . . ?
C27 C28 C29 C30 -58.7(2) . . . . ?
C28 C27 C32 C31 -57.2(2) . . . . ?
C28 C29 C30 C31 56.5(3) . . . . ?
C29 C30 C31 C32 -54.3(3) . . . . ?
C30 C31 C32 C27 54.6(3) . . . . ?
C32 C27 C28 C29 58.9(2) . . . . ?
